data_2105464
loop_
_publ_author_name
'Gomes, Ligia Rebelo'
'Low, John Nicolson'
'Cagide, Fernando'
'Gaspar, Alexandra'
'Reis, Joana'
'Borges, Fernanda'

_publ_section_title
;
 Structural characterization of some
 <i>N</i>-phenyl-4-oxo-4<i>H</i>-2-chromone carboxamides
;
_journal_coeditor_code PS5026
_journal_issue 3
_journal_name_full 'Acta Crystallographica Section B'
_journal_page_first 294
_journal_page_last 309
_journal_paper_doi 10.1107/S2052519213009676
_journal_volume 69
_journal_year 2013
_chemical_formula_moiety 'C17 H13 N O3'
_chemical_formula_sum 'C17 H13 N O3'
_chemical_formula_weight 279.28
_chemical_name_systematic
;
N-methyl-4-oxo-N-phenyl-4H-chromene-2-carboxamide
;
_space_group_IT_number 2
_symmetry_cell_setting triclinic
_symmetry_space_group_name_Hall '-P 1'
_symmetry_space_group_name_H-M 'P -1'
_atom_sites_solution_hydrogens geom
_atom_sites_solution_primary direct
_atom_sites_solution_secondary difmap
_audit_creation_method SHELXL-97
_cell_angle_alpha 88.283(13)
_cell_angle_beta 71.1730(10)
_cell_angle_gamma 72.4200(10)
_cell_formula_units_Z 2
_cell_length_a 7.4724(5)
_cell_length_b 9.3647(4)
_cell_length_c 10.5398(5)
_cell_measurement_reflns_used 5555
_cell_measurement_temperature 120(2)
_cell_measurement_theta_max 27.5
_cell_measurement_theta_min 3.0
_cell_volume 663.61(6)
_computing_cell_refinement
;
CrystalClear-SM Expert 2.0 r13 (Rigaku, 2011)
;
_computing_data_collection
;
CrystalClear-SM Expert 2.0 r13 (Rigaku, 2011)
;
_computing_data_reduction
;
CrystalClear-SM Expert 2.0 r13 (Rigaku, 2011)
;
_computing_molecular_graphics 'PLATON, (Spek, 2003)'
_computing_publication_material
;
SHELXL (Sheldrick, 2008) & OSCAIL (McArdle,  et al., 2004)
;
_computing_structure_refinement
;
SHELXL (Sheldrick, 2008) & OSCAIL (McArdle,  et al., 2004)
;
_computing_structure_solution 'SHELXS (Sheldrick, 2008)'
_diffrn_ambient_temperature 120
_diffrn_detector_area_resol_mean 10.0000
_diffrn_measured_fraction_theta_full 0.997
_diffrn_measured_fraction_theta_max 0.994
_diffrn_measurement_device
;
Crystal Goniometer
;
_diffrn_measurement_device_type
;
Rigaku RAXIS conversion
;
_diffrn_measurement_method 'profile data from \w-scans'
_diffrn_radiation_monochromator 'Graphite Monochromator'
_diffrn_radiation_type 'Mo K\a'
_diffrn_radiation_wavelength 0.71075
_diffrn_reflns_av_R_equivalents 0.0214
_diffrn_reflns_av_sigmaI/netI 0.0296
_diffrn_reflns_limit_h_max 9
_diffrn_reflns_limit_h_min -9
_diffrn_reflns_limit_k_max 12
_diffrn_reflns_limit_k_min -12
_diffrn_reflns_limit_l_max 13
_diffrn_reflns_limit_l_min -13
_diffrn_reflns_number 6707
_diffrn_reflns_theta_full 25.00
_diffrn_reflns_theta_max 27.52
_diffrn_reflns_theta_min 3.03
_exptl_absorpt_coefficient_mu 0.097
_exptl_absorpt_correction_T_max 0.9790
_exptl_absorpt_correction_T_min 0.9302
_exptl_absorpt_correction_type multi-scan
_exptl_absorpt_process_details
;
CrystalClear-SM Expert 2.0 r13 (Rigaku, 2011)
;
_exptl_crystal_colour colourless
_exptl_crystal_density_diffrn 1.398
_exptl_crystal_density_method 'not measured'
_exptl_crystal_description block
_exptl_crystal_F_000 292
_exptl_crystal_size_max 0.76
_exptl_crystal_size_mid 0.45
_exptl_crystal_size_min 0.22
_refine_diff_density_max 0.253
_refine_diff_density_min -0.205
_refine_ls_extinction_method none
_refine_ls_goodness_of_fit_ref 1.143
_refine_ls_hydrogen_treatment constr
_refine_ls_matrix_type full
_refine_ls_number_parameters 191
_refine_ls_number_reflns 3024
_refine_ls_number_restraints 0
_refine_ls_restrained_S_all 1.143
_refine_ls_R_factor_all 0.0484
_refine_ls_R_factor_gt 0.0401
_refine_ls_shift/su_max 0.000
_refine_ls_shift/su_mean 0.000
_refine_ls_structure_factor_coef Fsqd
_refine_ls_weighting_details 'calc w=1/[\s^2^(Fo^2^)+(0.0600P)^2^+0.0624P] where P=(Fo^2^+2Fc^2^)/3'
_refine_ls_weighting_scheme calc
_refine_ls_wR_factor_gt 0.1069
_refine_ls_wR_factor_ref 0.1131
_reflns_number_gt 2425
_reflns_number_total 3024
_reflns_threshold_expression >2sigma(I)
_cod_data_source_file ps5026.cif
_cod_data_source_block 9
_cod_original_cell_volume 663.59(4)
_cod_original_sg_symbol_H-M P-1
_cod_database_code 2105464
_cod_database_fobs_code 2105464

loop_
_symmetry_equiv_pos_as_xyz
'x, y, z'
'-x, -y, -z'

loop_
_atom_site_type_symbol
_atom_site_label
_atom_site_fract_x
_atom_site_fract_y
_atom_site_fract_z
_atom_site_U_iso_or_equiv
_atom_site_adp_type
_atom_site_calc_flag
_atom_site_refinement_flags
_atom_site_occupancy
_atom_site_symmetry_multiplicity
O O1 0.53271(12) 0.57756(9) 0.66982(8) 0.0208(2) Uani d . 1 1
O O2 0.27146(13) 0.47080(10) 0.97601(9) 0.0259(2) Uani d . 1 1
O O4 0.92266(13) 0.15759(10) 0.64684(10) 0.0312(2) Uani d . 1 1
N N2 0.23881(15) 0.70696(11) 0.90829(10) 0.0219(2) Uani d . 1 1
C C2 0.51650(18) 0.49146(13) 0.77590(12) 0.0197(3) Uani d . 1 1
C C3 0.64093(18) 0.35334(13) 0.77233(12) 0.0222(3) Uani d . 1 1
H H3 0.6208 0.2992 0.8507 0.027 Uiso calc R 1 1
C C4 0.80615(18) 0.28409(13) 0.65165(13) 0.0226(3) Uani d . 1 1
C C4A 0.81897(17) 0.37708(13) 0.53622(12) 0.0215(3) Uani d . 1 1
C C5 0.96635(18) 0.32814(15) 0.41015(13) 0.0263(3) Uani d . 1 1
H H5 1.0608 0.2310 0.3973 0.032 Uiso calc R 1 1
C C6 0.97510(19) 0.41974(16) 0.30514(13) 0.0294(3) Uani d . 1 1
H H6 1.0750 0.3856 0.2202 0.035 Uiso calc R 1 1
C C7 0.8366(2) 0.56321(15) 0.32371(13) 0.0282(3) Uani d . 1 1
H H7 0.8435 0.6261 0.2510 0.034 Uiso calc R 1 1
C C8 0.69028(18) 0.61442(14) 0.44601(12) 0.0237(3) Uani d . 1 1
H H8 0.5965 0.7119 0.4585 0.028 Uiso calc R 1 1
C C8A 0.68312(17) 0.51989(13) 0.55086(12) 0.0202(3) Uani d . 1 1
C C21 0.33380(18) 0.55760(13) 0.89686(12) 0.0202(3) Uani d . 1 1
C C22 0.04060(18) 0.76355(14) 1.01040(13) 0.0267(3) Uani d . 1 1
H H22A -0.0355 0.8572 0.9835 0.040 Uiso calc R 1 1
H H22B 0.0545 0.7826 1.0971 0.040 Uiso calc R 1 1
H H22C -0.0292 0.6886 1.0186 0.040 Uiso calc R 1 1
C C211 0.32976(17) 0.81684(12) 0.84241(12) 0.0202(3) Uani d . 1 1
C C212 0.25129(18) 0.90638(13) 0.75428(12) 0.0228(3) Uani d . 1 1
H H212 0.1367 0.8969 0.7390 0.027 Uiso calc R 1 1
C C213 0.34090(19) 1.00976(14) 0.68861(13) 0.0267(3) Uani d . 1 1
H H213 0.2882 1.0710 0.6276 0.032 Uiso calc R 1 1
C C214 0.5078(2) 1.02407(14) 0.71180(14) 0.0284(3) Uani d . 1 1
H H214 0.5706 1.0937 0.6653 0.034 Uiso calc R 1 1
C C215 0.58231(19) 0.93700(14) 0.80260(13) 0.0270(3) Uani d . 1 1
H H215 0.6946 0.9486 0.8198 0.032 Uiso calc R 1 1
C C216 0.49348(18) 0.83254(13) 0.86883(12) 0.0229(3) Uani d . 1 1
H H216 0.5443 0.7727 0.9313 0.027 Uiso calc R 1 1

loop_
_atom_site_aniso_label
_atom_site_aniso_U_11
_atom_site_aniso_U_22
_atom_site_aniso_U_33
_atom_site_aniso_U_12
_atom_site_aniso_U_13
_atom_site_aniso_U_23
O1 0.0240(5) 0.0192(4) 0.0167(4) -0.0060(3) -0.0041(3) 0.0030(3)
O2 0.0298(5) 0.0244(4) 0.0226(5) -0.0109(4) -0.0054(4) 0.0069(4)
O4 0.0268(5) 0.0240(5) 0.0374(6) -0.0006(4) -0.0103(4) 0.0020(4)
N2 0.0211(5) 0.0207(5) 0.0201(5) -0.0063(4) -0.0020(4) 0.0024(4)
C2 0.0245(6) 0.0192(6) 0.0177(6) -0.0102(5) -0.0072(5) 0.0039(4)
C3 0.0250(6) 0.0222(6) 0.0209(6) -0.0077(5) -0.0094(5) 0.0038(5)
C4 0.0209(6) 0.0216(6) 0.0273(7) -0.0064(5) -0.0103(5) 0.0007(5)
C4A 0.0203(6) 0.0249(6) 0.0215(6) -0.0095(5) -0.0072(5) -0.0007(5)
C5 0.0199(6) 0.0320(7) 0.0256(7) -0.0075(5) -0.0056(5) -0.0047(5)
C6 0.0246(7) 0.0446(8) 0.0199(6) -0.0162(6) -0.0028(5) -0.0031(5)
C7 0.0305(7) 0.0393(8) 0.0213(6) -0.0202(6) -0.0088(5) 0.0070(5)
C8 0.0253(7) 0.0263(6) 0.0227(6) -0.0117(5) -0.0088(5) 0.0048(5)
C8A 0.0209(6) 0.0235(6) 0.0169(6) -0.0095(5) -0.0044(5) -0.0011(5)
C21 0.0233(6) 0.0211(6) 0.0179(6) -0.0082(5) -0.0079(5) 0.0033(4)
C22 0.0219(6) 0.0275(6) 0.0239(6) -0.0053(5) -0.0008(5) 0.0013(5)
C211 0.0202(6) 0.0158(5) 0.0195(6) -0.0036(4) -0.0013(5) -0.0012(4)
C212 0.0211(6) 0.0195(6) 0.0260(6) -0.0042(5) -0.0073(5) 0.0003(5)
C213 0.0290(7) 0.0197(6) 0.0287(7) -0.0049(5) -0.0090(5) 0.0059(5)
C214 0.0294(7) 0.0205(6) 0.0337(7) -0.0107(5) -0.0058(6) 0.0036(5)
C215 0.0237(7) 0.0266(6) 0.0308(7) -0.0092(5) -0.0078(5) -0.0004(5)
C216 0.0238(6) 0.0215(6) 0.0208(6) -0.0044(5) -0.0064(5) 0.0008(5)

loop_
_atom_type_symbol
_atom_type_description
_atom_type_scat_dispersion_real
_atom_type_scat_dispersion_imag
_atom_type_scat_source
C C 0.0033 0.0016 'International Tables Vol C Tables 4.2.6.8 and 6.1.1.4'
H H 0.0000 0.0000 'International Tables Vol C Tables 4.2.6.8 and 6.1.1.4'
N N 0.0061 0.0033 'International Tables Vol C Tables 4.2.6.8 and 6.1.1.4'
O O 0.0106 0.0060 'International Tables Vol C Tables 4.2.6.8 and 6.1.1.4'

loop_
_geom_angle_atom_site_label_1
_geom_angle_atom_site_label_2
_geom_angle_atom_site_label_3
_geom_angle
C2 O1 C8A 118.55(9)
C21 N2 C211 124.34(10)
C21 N2 C22 117.72(10)
C211 N2 C22 117.22(9)
C3 C2 O1 123.62(11)
C3 C2 C21 121.65(10)
O1 C2 C21 114.50(10)
C2 C3 C4 121.71(11)
C2 C3 H3 119.1
C4 C3 H3 119.1
O4 C4 C3 122.57(11)
O4 C4 C4A 123.30(12)
C3 C4 C4A 114.12(10)
C8A C4A C5 117.94(11)
C8A C4A C4 119.62(11)
C5 C4A C4 122.44(11)
C6 C5 C4A 120.62(12)
C6 C5 H5 119.7
C4A C5 H5 119.7
C5 C6 C7 119.90(12)
C5 C6 H6 120.0
C7 C6 H6 120.0
C8 C7 C6 120.88(12)
C8 C7 H7 119.6
C6 C7 H7 119.6
C7 C8 C8A 118.41(12)
C7 C8 H8 120.8
C8A C8 H8 120.8
O1 C8A C4A 122.34(10)
O1 C8A C8 115.40(11)
C4A C8A C8 122.26(11)
O2 C21 N2 123.00(11)
O2 C21 C2 117.89(10)
N2 C21 C2 118.95(10)
N2 C22 H22A 109.5
N2 C22 H22B 109.5
H22A C22 H22B 109.5
N2 C22 H22C 109.5
H22A C22 H22C 109.5
H22B C22 H22C 109.5
C212 C211 C216 120.83(11)
C212 C211 N2 119.43(11)
C216 C211 N2 119.73(11)
C213 C212 C211 119.57(12)
C213 C212 H212 120.2
C211 C212 H212 120.2
C212 C213 C214 120.12(12)
C212 C213 H213 119.9
C214 C213 H213 119.9
C215 C214 C213 120.00(11)
C215 C214 H214 120.0
C213 C214 H214 120.0
C214 C215 C216 120.26(12)
C214 C215 H215 119.9
C216 C215 H215 119.9
C211 C216 C215 119.17(11)
C211 C216 H216 120.4
C215 C216 H216 120.4

loop_
_geom_bond_atom_site_label_1
_geom_bond_atom_site_label_2
_geom_bond_distance
O1 C2 1.3537(13)
O1 C8A 1.3753(14)
O2 C21 1.2291(14)
O4 C4 1.2313(15)
N2 C21 1.3528(15)
N2 C211 1.4414(14)
N2 C22 1.4710(15)
C2 C3 1.3389(17)
C2 C21 1.5119(17)
C3 C4 1.4542(17)
C3 H3 0.9500
C4 C4A 1.4695(17)
C4A C8A 1.3907(17)
C4A C5 1.4055(17)
C5 C6 1.3767(19)
C5 H5 0.9500
C6 C7 1.400(2)
C6 H6 0.9500
C7 C8 1.3774(18)
C7 H7 0.9500
C8 C8A 1.3927(16)
C8 H8 0.9500
C22 H22A 0.9800
C22 H22B 0.9800
C22 H22C 0.9800
C211 C212 1.3848(16)
C211 C216 1.3881(17)
C212 C213 1.3845(16)
C212 H212 0.9500
C213 C214 1.3900(19)
C213 H213 0.9500
C214 C215 1.3834(19)
C214 H214 0.9500
C215 C216 1.3918(17)
C215 H215 0.9500
C216 H216 0.9500

loop_
_geom_hbond_atom_site_label_D
_geom_hbond_atom_site_label_H
_geom_hbond_atom_site_label_A
_geom_hbond_site_symmetry_A
_geom_hbond_distance_DH
_geom_hbond_distance_HA
_geom_hbond_distance_DA
_geom_hbond_angle_DHA
C213 H213 O4 1_465 0.95 2.54 3.1803(18) 125

loop_
_geom_torsion_atom_site_label_1
_geom_torsion_atom_site_label_2
_geom_torsion_atom_site_label_3
_geom_torsion_atom_site_label_4
_geom_torsion
C8A O1 C2 C3 1.01(17)
C8A O1 C2 C21 -173.54(9)
O1 C2 C3 C4 -0.03(19)
C21 C2 C3 C4 174.14(11)
C2 C3 C4 O4 179.56(12)
C2 C3 C4 C4A -1.50(17)
O4 C4 C4A C8A -178.96(12)
C3 C4 C4A C8A 2.10(16)
O4 C4 C4A C5 0.16(19)
C3 C4 C4A C5 -178.77(11)
C8A C4A C5 C6 0.20(18)
C4 C4A C5 C6 -178.95(11)
C4A C5 C6 C7 0.17(19)
C5 C6 C7 C8 -0.20(19)
C6 C7 C8 C8A -0.13(19)
C2 O1 C8A C4A -0.32(17)
C2 O1 C8A C8 179.76(10)
C5 C4A C8A O1 179.54(10)
C4 C4A C8A O1 -1.29(17)
C5 C4A C8A C8 -0.55(18)
C4 C4A C8A C8 178.62(11)
C7 C8 C8A O1 -179.57(10)
C7 C8 C8A C4A 0.51(18)
C211 N2 C21 O2 162.39(12)
C22 N2 C21 O2 -7.61(18)
C211 N2 C21 C2 -22.40(17)
C22 N2 C21 C2 167.60(11)
C3 C2 C21 O2 -19.26(18)
O1 C2 C21 O2 155.41(11)
C3 C2 C21 N2 165.29(11)
O1 C2 C21 N2 -20.04(16)
C21 N2 C211 C212 120.54(13)
C22 N2 C211 C212 -69.42(15)
C21 N2 C211 C216 -60.01(16)
C22 N2 C211 C216 110.03(13)
C216 C211 C212 C213 1.96(17)
N2 C211 C212 C213 -178.60(11)
C211 C212 C213 C214 -0.42(19)
C212 C213 C214 C215 -1.26(19)
C213 C214 C215 C216 1.41(19)
C212 C211 C216 C215 -1.80(17)
N2 C211 C216 C215 178.76(11)
C214 C215 C216 C211 0.11(18)
